data_4506724
loop_
_publ_author_name
'Wang, Zi-Zhou'
'Chen, Jia-Mei'
'Lu, Tong-Bu'

_publ_section_title
;
 Enhancing the Hygroscopic Stability ofS-Oxiracetam via Pharmaceutical
 Cocrystals
;
_journal_issue 9
_journal_name_full 'Crystal Growth &amp; Design'
_journal_page_first 4562
_journal_paper_doi 10.1021/cg300757k
_journal_volume 12
_journal_year 2012
_chemical_absolute_configuration rmad
_chemical_formula_moiety 'C6 H10 N2 O3, C7 H6 O4'
_chemical_formula_sum 'C13 H16 N2 O7'
_chemical_formula_weight 312.28
_chemical_name_systematic
; 
 Oxi34dhBA 
;
_space_group_IT_number 5
_symmetry_cell_setting monoclinic
_symmetry_space_group_name_Hall 'C 2y'
_symmetry_space_group_name_H-M 'C 1 2 1'
_atom_sites_solution_hydrogens geom
_atom_sites_solution_primary direct
_atom_sites_solution_secondary difmap
_audit_creation_method SHELXL-97
_cell_angle_alpha 90.00
_cell_angle_beta 112.595(3)
_cell_angle_gamma 90.00
_cell_formula_units_Z 4
_cell_length_a 22.2113(6)
_cell_length_b 6.0673(2)
_cell_length_c 11.2292(3)
_cell_measurement_temperature 100(2)
_cell_volume 1397.12(8)
_computing_cell_refinement
;
CrysAlisPro, Oxford Diffraction Ltd.,
Version 1.171.34.44 (release 25-10-2010 CrysAlis171 .NET)
(compiled Oct 25 2010,18:11:34)
;
_computing_data_collection
;
CrysAlisPro, Oxford Diffraction Ltd.,
Version 1.171.34.44 (release 25-10-2010 CrysAlis171 .NET)
(compiled Oct 25 2010,18:11:34)
;
_computing_data_reduction
;
CrysAlisPro, Oxford Diffraction Ltd.,
Version 1.171.34.44 (release 25-10-2010 CrysAlis171 .NET)
(compiled Oct 25 2010,18:11:34)
;
_computing_molecular_graphics 'Bruker SHELXTL'
_computing_publication_material 'Bruker SHELXTL'
_computing_structure_refinement 'SHELXL-97 (Sheldrick, 1997)'
_computing_structure_solution 'SHELXS-97 (Sheldrick, 1990)'
_diffrn_ambient_temperature 100(2)
_diffrn_measured_fraction_theta_full 0.995
_diffrn_measured_fraction_theta_max 0.995
_diffrn_measurement_device_type 'Xcalibur, Onyx, Nova'
_diffrn_measurement_method 'phi and omega scans'
_diffrn_radiation_monochromator mirror
_diffrn_radiation_source 'Nova (Cu) X-ray Source'
_diffrn_radiation_type 'Cu K\a'
_diffrn_radiation_wavelength 1.5418
_diffrn_reflns_av_R_equivalents 0.0453
_diffrn_reflns_av_sigmaI/netI 0.0249
_diffrn_reflns_limit_h_max 27
_diffrn_reflns_limit_h_min -27
_diffrn_reflns_limit_k_max 7
_diffrn_reflns_limit_k_min -7
_diffrn_reflns_limit_l_max 13
_diffrn_reflns_limit_l_min -13
_diffrn_reflns_number 19455
_diffrn_reflns_theta_full 72.72
_diffrn_reflns_theta_max 72.72
_diffrn_reflns_theta_min 4.26
_exptl_absorpt_coefficient_mu 1.046
_exptl_absorpt_correction_T_max 0.8181
_exptl_absorpt_correction_T_min 0.6797
_exptl_absorpt_correction_type multi-scan
_exptl_absorpt_process_details
;
CrysAlisPro, Oxford Diffraction Ltd.,
Version 1.171.34.44 (release 25-10-2010 CrysAlis171 .NET)
(compiled Oct 25 2010,18:11:34)
Empirical absorption correction using spherical harmonics,
 implemented in SCALE3 ABSPACK scaling algorithm.
;
_exptl_crystal_colour colorless
_exptl_crystal_density_diffrn 1.485
_exptl_crystal_density_method 'not measured'
_exptl_crystal_description block
_exptl_crystal_F_000 656
_exptl_crystal_size_max 0.40
_exptl_crystal_size_mid 0.20
_exptl_crystal_size_min 0.20
_refine_diff_density_max 0.349
_refine_diff_density_min -0.271
_refine_diff_density_rms 0.058
_refine_ls_abs_structure_details 'Flack H D (1983), Acta Cryst. A39, 876-881'
_refine_ls_abs_structure_Flack 0.2(2)
_refine_ls_extinction_method none
_refine_ls_goodness_of_fit_ref 1.050
_refine_ls_hydrogen_treatment constr
_refine_ls_matrix_type full
_refine_ls_number_parameters 203
_refine_ls_number_reflns 2748
_refine_ls_number_restraints 1
_refine_ls_restrained_S_all 1.050
_refine_ls_R_factor_all 0.0516
_refine_ls_R_factor_gt 0.0472
_refine_ls_shift/su_max 0.000
_refine_ls_shift/su_mean 0.000
_refine_ls_structure_factor_coef Fsqd
_refine_ls_weighting_details 'calc w=1/[\s^2^(Fo^2^)+(0.0855P)^2^+0.6446P] where P=(Fo^2^+2Fc^2^)/3'
_refine_ls_weighting_scheme calc
_refine_ls_wR_factor_gt 0.1214
_refine_ls_wR_factor_ref 0.1258
_reflns_number_gt 2562
_reflns_number_total 2748
_reflns_threshold_expression >2sigma(I)
_cod_data_source_file cg300757k_si_004.cif
_cod_data_source_block wzz34dhso0521_3_110523_2
_cod_depositor_comments
;
The following automatic conversions were performed:

'_symmetry_cell_setting' value 'Monoclinic' changed to 'monoclinic'
according to /home/saulius/struct/CIF-dictionaries/cif_core.dic
dictionary named 'cif_core.dic' version 2.4.2 from 2011-04-26.

Automatic conversion script
Id: cif_fix_values 1891 2012-01-12 08:04:46Z andrius 
;
_cod_original_cell_volume 1397.12(7)
_cod_original_sg_symbol_H-M C2
_cod_database_code 4506724

loop_
_symmetry_equiv_pos_as_xyz
'x, y, z'
'-x, y, -z'
'x+1/2, y+1/2, z'
'-x+1/2, y+1/2, -z'

loop_
_atom_site_label
_atom_site_type_symbol
_atom_site_fract_x
_atom_site_fract_y
_atom_site_fract_z
_atom_site_U_iso_or_equiv
_atom_site_adp_type
_atom_site_occupancy
_atom_site_symmetry_multiplicity
_atom_site_calc_flag
_atom_site_refinement_flags
C1 C 0.31248(12) 0.2390(4) 0.7347(2) 0.0299(5) Uani 1 1 d .
C2 C 0.29625(12) 0.0412(5) 0.6440(2) 0.0335(6) Uani 1 1 d .
H2C H 0.2882 -0.0885 0.6894 0.040 Uiso 1 1 calc R
H2D H 0.2556 0.0722 0.5687 0.040 Uiso 1 1 calc R
C3 C 0.38801(12) -0.2112(4) 0.6325(2) 0.0303(5) Uani 1 1 d .
H3A H 0.3613 -0.3443 0.6270 0.036 Uiso 1 1 calc R
H3B H 0.4223 -0.2006 0.7203 0.036 Uiso 1 1 calc R
C4 C 0.41753(11) -0.2140(4) 0.5293(2) 0.0296(5) Uani 1 1 d .
H4 H 0.4620 -0.2820 0.5622 0.036 Uiso 1 1 calc R
C5 C 0.41954(12) 0.0293(4) 0.4967(2) 0.0293(5) Uani 1 1 d .
H5A H 0.4616 0.0971 0.5518 0.035 Uiso 1 1 calc R
H5B H 0.4130 0.0489 0.4050 0.035 Uiso 1 1 calc R
C6 C 0.36393(11) 0.1276(4) 0.5238(2) 0.0264(5) Uani 1 1 d .
C7 C 0.36158(11) 0.7649(4) 0.9641(2) 0.0290(5) Uani 1 1 d .
C8 C 0.38472(11) 0.9588(4) 1.0486(2) 0.0273(5) Uani 1 1 d .
C9 C 0.33890(11) 1.0906(4) 1.0726(2) 0.0280(5) Uani 1 1 d .
H9 H 0.2940 1.0526 1.0362 0.034 Uiso 1 1 calc R
C10 C 0.35900(11) 1.2766(4) 1.1494(2) 0.0285(5) Uani 1 1 d .
C11 C 0.42507(12) 1.3337(4) 1.2020(2) 0.0304(5) Uani 1 1 d .
C12 C 0.47035(11) 1.2049(5) 1.1764(2) 0.0326(5) Uani 1 1 d .
H12 H 0.5151 1.2457 1.2103 0.039 Uiso 1 1 calc R
C13 C 0.45022(12) 1.0155(5) 1.1009(2) 0.0317(5) Uani 1 1 d .
H13 H 0.4814 0.9254 1.0853 0.038 Uiso 1 1 calc R
O1 O 0.33682(9) 0.3081(3) 0.48674(17) 0.0346(4) Uani 1 1 d .
O2 O 0.37429(8) -0.3200(3) 0.41372(15) 0.0303(4) Uani 1 1 d .
H2 H 0.3642 -0.4453 0.4320 0.045 Uiso 1 1 calc R
O3 O 0.36939(8) 0.3046(3) 0.79150(16) 0.0332(4) Uani 1 1 d .
O4 O 0.30319(8) 0.7206(3) 0.90673(17) 0.0334(4) Uani 1 1 d .
O5 O 0.40786(8) 0.6435(3) 0.95066(16) 0.0342(4) Uani 1 1 d .
H5O H 0.3910 0.5512 0.8914 0.051 Uiso 1 1 calc R
O6 O 0.44618(9) 1.5142(4) 1.27800(17) 0.0380(4) Uani 1 1 d .
H6O H 0.4157 1.5643 1.2968 0.057 Uiso 1 1 calc R
O7 O 0.31773(8) 1.4136(3) 1.17736(17) 0.0355(4) Uani 1 1 d .
H7O H 0.2797 1.3620 1.1460 0.053 Uiso 1 1 calc R
N1 N 0.34759(10) -0.0117(3) 0.59882(19) 0.0282(4) Uani 1 1 d .
N2 N 0.26143(10) 0.3297(4) 0.7488(2) 0.0354(5) Uani 1 1 d .
H2A H 0.2668 0.4430 0.8008 0.043 Uiso 1 1 calc R
H2B H 0.2221 0.2766 0.7062 0.043 Uiso 1 1 calc R

loop_
_atom_site_aniso_label
_atom_site_aniso_U_11
_atom_site_aniso_U_22
_atom_site_aniso_U_33
_atom_site_aniso_U_23
_atom_site_aniso_U_13
_atom_site_aniso_U_12
C1 0.0321(12) 0.0316(14) 0.0287(11) -0.0006(10) 0.0146(9) 0.0005(10)
C2 0.0351(12) 0.0326(14) 0.0383(13) -0.0073(11) 0.0201(10) -0.0059(10)
C3 0.0382(12) 0.0243(12) 0.0278(10) 0.0009(10) 0.0121(9) 0.0041(10)
C4 0.0298(11) 0.0299(13) 0.0274(11) -0.0042(10) 0.0090(9) 0.0019(10)
C5 0.0318(12) 0.0271(13) 0.0310(11) -0.0014(10) 0.0142(9) -0.0009(10)
C6 0.0309(11) 0.0225(13) 0.0265(10) -0.0010(9) 0.0117(8) -0.0018(9)
C7 0.0299(11) 0.0321(14) 0.0270(11) 0.0015(10) 0.0132(9) 0.0021(10)
C8 0.0297(11) 0.0286(13) 0.0254(10) 0.0005(9) 0.0126(9) 0.0013(9)
C9 0.0254(11) 0.0312(13) 0.0268(11) 0.0002(9) 0.0094(8) -0.0006(9)
C10 0.0294(11) 0.0316(14) 0.0250(10) 0.0005(10) 0.0110(9) -0.0009(10)
C11 0.0319(12) 0.0321(15) 0.0263(11) -0.0006(10) 0.0101(9) -0.0045(10)
C12 0.0275(11) 0.0397(15) 0.0284(11) 0.0008(11) 0.0084(9) -0.0027(11)
C13 0.0289(11) 0.0396(14) 0.0278(11) 0.0002(11) 0.0123(9) 0.0011(11)
O1 0.0402(9) 0.0258(9) 0.0389(9) 0.0018(8) 0.0166(7) 0.0023(8)
O2 0.0377(9) 0.0241(9) 0.0286(8) -0.0032(7) 0.0121(7) -0.0005(7)
O3 0.0310(8) 0.0359(10) 0.0336(8) -0.0037(8) 0.0133(7) -0.0006(7)
O4 0.0300(8) 0.0339(10) 0.0367(8) -0.0066(7) 0.0132(7) -0.0020(7)
O5 0.0323(8) 0.0366(10) 0.0338(8) -0.0059(8) 0.0127(7) 0.0050(8)
O6 0.0349(9) 0.0412(11) 0.0382(9) -0.0111(9) 0.0144(7) -0.0077(8)
O7 0.0296(8) 0.0373(10) 0.0395(9) -0.0077(8) 0.0130(7) 0.0017(8)
N1 0.0327(10) 0.0238(11) 0.0319(10) -0.0008(8) 0.0167(8) -0.0001(8)
N2 0.0306(10) 0.0374(13) 0.0389(10) -0.0107(10) 0.0140(8) 0.0009(9)

loop_
_atom_type_symbol
_atom_type_description
_atom_type_scat_dispersion_real
_atom_type_scat_dispersion_imag
_atom_type_scat_source
C C 0.0181 0.0091 'International Tables Vol C Tables 4.2.6.8 and 6.1.1.4'
H H 0.0000 0.0000 'International Tables Vol C Tables 4.2.6.8 and 6.1.1.4'
N N 0.0311 0.0180 'International Tables Vol C Tables 4.2.6.8 and 6.1.1.4'
O O 0.0492 0.0322 'International Tables Vol C Tables 4.2.6.8 and 6.1.1.4'

loop_
_geom_angle_atom_site_label_1
_geom_angle_atom_site_label_2
_geom_angle_atom_site_label_3
_geom_angle
O3 C1 N2 123.7(2)
O3 C1 C2 121.9(2)
N2 C1 C2 114.4(2)
N1 C2 C1 113.1(2)
N1 C3 C4 102.20(19)
O2 C4 C5 106.72(19)
O2 C4 C3 110.83(19)
C5 C4 C3 103.3(2)
C6 C5 C4 103.48(19)
O1 C6 N1 123.7(2)
O1 C6 C5 127.7(2)
N1 C6 C5 108.6(2)
O4 C7 O5 121.8(2)
O4 C7 C8 123.1(2)
O5 C7 C8 115.1(2)
C13 C8 C9 119.9(2)
C13 C8 C7 121.3(2)
C9 C8 C7 118.7(2)
C10 C9 C8 120.1(2)
O7 C10 C9 123.8(2)
O7 C10 C11 116.2(2)
C9 C10 C11 119.9(2)
O6 C11 C12 118.8(2)
O6 C11 C10 121.2(2)
C12 C11 C10 120.0(2)
C11 C12 C13 120.1(2)
C8 C13 C12 120.0(2)
C6 N1 C2 121.3(2)
C6 N1 C3 113.3(2)
C2 N1 C3 125.3(2)

loop_
_geom_bond_atom_site_label_1
_geom_bond_atom_site_label_2
_geom_bond_distance
C1 O3 1.243(3)
C1 N2 1.324(3)
C1 C2 1.525(4)
C2 N1 1.451(3)
C3 N1 1.467(3)
C3 C4 1.535(3)
C4 O2 1.436(3)
C4 C5 1.526(4)
C5 C6 1.505(3)
C6 O1 1.241(3)
C6 N1 1.338(3)
C7 O4 1.236(3)
C7 O5 1.320(3)
C7 C8 1.475(4)
C8 C13 1.387(3)
C8 C9 1.399(3)
C9 C10 1.386(3)
C10 O7 1.360(3)
C10 C11 1.399(3)
C11 O6 1.356(3)
C11 C12 1.388(4)
C12 C13 1.396(4)

loop_
_geom_hbond_atom_site_label_D
_geom_hbond_atom_site_label_H
_geom_hbond_atom_site_label_A
_geom_hbond_distance_DH
_geom_hbond_distance_HA
_geom_hbond_distance_DA
_geom_hbond_angle_DHA
_geom_hbond_site_symmetry_A
N2 H2A O4 0.88 2.04 2.892(3) 162.6 .
N2 H2B O2 0.88 2.13 3.003(3) 172.9 4_556
O2 H2 O1 0.84 1.81 2.642(3) 170.9 1_545
O5 H5O O3 0.84 1.82 2.642(3) 165.5 .
O6 H6O O2 0.84 2.00 2.785(3) 155.8 1_576
O6 H6O O7 0.84 2.26 2.704(2) 112.9 .
O7 H7O O4 0.84 1.91 2.744(2) 172.7 4_557
